data_1510024
loop_
_publ_author_name
'Obbade, S.'
'Abraham, F.'
'Renard, C.'

_publ_section_title
;
 New open-framework in the uranyl vanadates A3 (U O2)7 (V O4)5 O (A = Li,
 Ag) with intergrowth structure between A (U O2)4 (V O4)3 and A2 (U O2)3
 (V O4)2 O
;
_journal_name_full 'Journal of Solid State Chemistry'
_journal_page_first 413
_journal_page_last 420
_journal_paper_doi 10.1016/j.jssc.2008.10.019
_journal_volume 182
_journal_year 2009
_chemical_formula_sum 'Ag3 O35 U7 V5'
_chemical_name_systematic 'Ag3 (U O2)7 (V O4)5 O'
_space_group_IT_number 115
_symmetry_space_group_name_Hall 'P -4 -2'
_symmetry_space_group_name_H-M 'P -4 m 2'
_cell_angle_alpha 90
_cell_angle_beta 90
_cell_angle_gamma 90
_cell_formula_units_Z 1
_cell_length_a 7.2373
_cell_length_b 7.2373
_cell_length_c 14.7973
_cell_volume 775.061
_citation_journal_id_ASTM JSSCBI
_cod_data_source_file silver3-x_65.cif
_cod_data_source_block Ag3O35U7V5
_cod_original_cell_volume 775.0605
_cod_database_code 1510024

loop_
_symmetry_equiv_pos_as_xyz
x,y,z
y,-x,-z
-x,-y,z
-y,x,-z
-x,y,z
y,x,-z
x,-y,z
-y,-x,-z

loop_
_atom_site_label
_atom_site_type_symbol
_atom_site_fract_x
_atom_site_fract_y
_atom_site_fract_z
_atom_site_occupancy
_atom_site_U_iso_or_equiv
O2 O-2 0.803 0 0.4348 1 0.0
U2 U+6 0.5 0 0.43755 1 0.0
O4 O-2 0.5 0.5 0.8766 1 0.0
O11 O-2 0.757 0 0.1506 1 0.0
O10 O-2 0.5 0.758 0.7245 1 0.0
U3 U+6 0 0 0.14539 1 0.0
V3 V+5 0.5 0.5 0.5 1 0.0
O5 O-2 0.326 0 0.8682 1 0.0
U4 U+6 0.5 0 0.726 1 0.0
Ag1 Ag+1 0.5 0.2329 0.2082 0.75 0.0
U1 U+6 0.5 0.5 0 1 0.0
V1 V+5 0 0 0.3685 1 0.0
O3 O-2 0.5 0.807 0.0069 1 0.0
O9 O-2 0.5 0 0.5622 1 0.0
O8 O-2 0.691 0.5 0.5673 1 0.0
O6 O-2 0.5 0 0.3163 1 0.0
V2 V+5 0.5 0 0.945 1 0.0
O7 O-2 0 0.819 0.2908 1 0.0
O1 O-2 0 0 0 1 0.0
